data_4518686
loop_
_publ_author_name
'Zou, Hang'
'Zhang, Jing'
'Wu, Changmeng'
'He, Benzhao'
'Hu, Yubing'
'Sung, Herman H. Y.'
'Kwok, Ryan T. K.'
'Lam, Jacky W. Y.'
'Zheng, Lei'
'Tang, Ben Zhong'

_publ_section_title
;
 Making Aggregation-Induced Emission Luminogen More Valuable by Gold:
 Enhancing Anticancer Efficacy by Suppressing Thioredoxin Reductase
 Activity
;
_journal_name_full 'ACS Nano'
_journal_paper_doi 10.1021/acsnano.1c02882
_journal_year 2021
_chemical_formula_moiety 'C35 H20 Au F5 N4 S'
_chemical_formula_sum 'C35 H20 Au F5 N4 S'
_chemical_formula_weight 820.58
_space_group_crystal_system triclinic
_space_group_IT_number 2
_space_group_name_Hall '-P 1'
_space_group_name_H-M_alt 'P -1'
_atom_sites_solution_hydrogens geom
_audit_creation_date 2019-02-01
_audit_creation_method
;
Olex2 1.2-beta
(compiled 2018.05.29 svn.r3508 for OlexSys, GUI svn.r5506)
;
_cell_angle_alpha 111.821(5)
_cell_angle_beta 100.122(4)
_cell_angle_gamma 103.297(5)
_cell_formula_units_Z 2
_cell_length_a 8.7359(4)
_cell_length_b 13.6139(8)
_cell_length_c 13.9957(8)
_cell_measurement_temperature 100(2)
_cell_volume 1439.58(16)
_computing_molecular_graphics 'Olex2 (Dolomanov et al., 2009)'
_computing_publication_material 'Olex2 (Dolomanov et al., 2009)'
_computing_structure_refinement 'ShelXL (Sheldrick, 2015)'
_computing_structure_solution 'SHELXT 2014/4 (Sheldrick, 2014)'
_diffrn_ambient_temperature 100.15
_diffrn_measured_fraction_theta_full 0.986
_diffrn_measured_fraction_theta_max 0.982
_diffrn_radiation_type CuK\a
_diffrn_radiation_wavelength 1.54184
_diffrn_reflns_av_R_equivalents 0.0396
_diffrn_reflns_av_unetI/netI 0.0576
_diffrn_reflns_Laue_measured_fraction_full 0.986
_diffrn_reflns_Laue_measured_fraction_max 0.982
_diffrn_reflns_limit_h_max 8
_diffrn_reflns_limit_h_min -10
_diffrn_reflns_limit_k_max 15
_diffrn_reflns_limit_k_min -16
_diffrn_reflns_limit_l_max 16
_diffrn_reflns_limit_l_min -16
_diffrn_reflns_number 7884
_diffrn_reflns_point_group_measured_fraction_full 0.986
_diffrn_reflns_point_group_measured_fraction_max 0.982
_diffrn_reflns_theta_full 66.500
_diffrn_reflns_theta_max 67.488
_diffrn_reflns_theta_min 3.554
_exptl_absorpt_coefficient_mu 10.866
_exptl_crystal_density_diffrn 1.893
_exptl_crystal_F_000 796
_refine_diff_density_max 2.076
_refine_diff_density_min -1.052
_refine_diff_density_rms 0.150
_refine_ls_extinction_method none
_refine_ls_goodness_of_fit_ref 0.994
_refine_ls_hydrogen_treatment constr
_refine_ls_matrix_type full
_refine_ls_number_parameters 415
_refine_ls_number_reflns 5106
_refine_ls_number_restraints 0
_refine_ls_restrained_S_all 0.994
_refine_ls_R_factor_all 0.0400
_refine_ls_R_factor_gt 0.0350
_refine_ls_shift/su_max 0.001
_refine_ls_shift/su_mean 0.000
_refine_ls_structure_factor_coef Fsqd
_refine_ls_weighting_details 'w=1/[\s^2^(Fo^2^)+(0.0484P)^2^] where P=(Fo^2^+2Fc^2^)/3'
_refine_ls_weighting_scheme calc
_refine_ls_wR_factor_gt 0.0836
_refine_ls_wR_factor_ref 0.0862
_reflns_Friedel_coverage 0.000
_reflns_number_gt 4610
_reflns_number_total 5106
_reflns_threshold_expression 'I > 2\s(I)'
_cod_data_source_file nn1c02882_si_001.cif
_cod_data_source_block zjing24cult
_cod_original_cell_volume 1439.58(15)
_cod_database_code 4518686
_shelx_shelxl_version_number 2018/3
_shelx_space_group_comment
;
The symmetry employed for this shelxl refinement is uniquely defined
by the following loop, which should always be used as a source of
symmetry information in preference to the above space-group names.
They are only intended as comments.
;
_olex2_refinement_description
;
1. Fixed Uiso
 At 1.2 times of:
  All C(H) groups
2.a Aromatic/amide H refined with riding coordinates:
 C18(H18), C1(H1), C2(H2), C3(H3), C4(H4), C5(H5), C8(H8), C9(H9), C10(H10),
 C11(H11), C12(H12), C14(H14), C15(H15), C17(H17), C20(H20), C21(H21), C28(H28),
  C29(H29), C26(H26), C27(H27)
;
_olex2_submission_special_instructions 'No special instructions were received'

loop_
_space_group_symop_operation_xyz
'x, y, z'
'-x, -y, -z'

loop_
_atom_site_label
_atom_site_type_symbol
_atom_site_fract_x
_atom_site_fract_y
_atom_site_fract_z
_atom_site_U_iso_or_equiv
_atom_site_adp_type
_atom_site_occupancy
_atom_site_site_symmetry_order
_atom_site_calc_flag
_atom_site_refinement_flags_posn
_atom_site_refinement_flags_adp
_atom_site_refinement_flags_occupancy
_atom_site_disorder_assembly
_atom_site_disorder_group
Au1 Au 0.11361(2) 0.60344(2) 0.40817(2) 0.01932(8) Uani 1 1 d . . . . .
S1 S 0.76063(17) 0.48609(11) 0.86978(11) 0.0282(3) Uani 1 1 d . . . . .
F1 F -0.1732(4) 0.5300(3) 0.1973(3) 0.0286(7) Uani 1 1 d . . . . .
F2 F -0.3308(4) 0.6469(3) 0.1256(3) 0.0355(8) Uani 1 1 d . . . . .
F3 F -0.2265(4) 0.8751(3) 0.2302(3) 0.0328(7) Uani 1 1 d . . . . .
F4 F 0.0358(4) 0.9828(3) 0.4076(3) 0.0297(7) Uani 1 1 d . . . . .
F5 F 0.1792(4) 0.8659(3) 0.4902(3) 0.0280(7) Uani 1 1 d . . . . .
N1 N 0.7717(5) -0.1230(4) 0.8308(4) 0.0199(9) Uani 1 1 d . . . . .
N2 N 0.7386(5) 0.3557(3) 0.8380(4) 0.0205(9) Uani 1 1 d . . . . .
N3 N 0.6297(5) 0.4766(4) 0.7666(4) 0.0222(9) Uani 1 1 d . . . . .
N4 N 0.2195(5) 0.5113(3) 0.4692(4) 0.0187(8) Uani 1 1 d . . . . .
C18 C 0.8355(6) 0.0583(4) 0.8219(4) 0.0170(9) Uani 1 1 d . . . . .
H18 H 0.945505 0.079633 0.864283 0.020 Uiso 1 1 calc R . . . .
C1 C 0.6529(6) -0.0776(4) 0.9807(4) 0.0191(10) Uani 1 1 d . . . . .
H1 H 0.701474 -0.000402 0.999674 0.023 Uiso 1 1 calc R . . . .
C2 C 0.5596(6) -0.1108(5) 1.0416(4) 0.0232(11) Uani 1 1 d . . . . .
H2 H 0.544428 -0.055956 1.101874 0.028 Uiso 1 1 calc R . . . .
C3 C 0.4893(6) -0.2228(5) 1.0147(4) 0.0232(11) Uani 1 1 d . . . . .
H3 H 0.425698 -0.245020 1.056093 0.028 Uiso 1 1 calc R . . . .
C4 C 0.5120(6) -0.3027(4) 0.9270(4) 0.0213(10) Uani 1 1 d . . . . .
H4 H 0.465595 -0.379834 0.909220 0.026 Uiso 1 1 calc R . . . .
C5 C 0.6025(6) -0.2706(4) 0.8649(4) 0.0191(10) Uani 1 1 d . . . . .
H5 H 0.615230 -0.325730 0.803718 0.023 Uiso 1 1 calc R . . . .
C6 C 0.6743(6) -0.1577(4) 0.8926(4) 0.0178(10) Uani 1 1 d . . . . .
C8 C 0.9754(6) -0.2030(4) 0.8835(4) 0.0188(10) Uani 1 1 d . . . . .
H8 H 0.921995 -0.215242 0.933547 0.023 Uiso 1 1 calc R . . . .
C9 C 1.1131(6) -0.2364(4) 0.8717(4) 0.0228(11) Uani 1 1 d . . . . .
H9 H 1.152872 -0.271498 0.913446 0.027 Uiso 1 1 calc R . . . .
C10 C 1.1918(6) -0.2182(4) 0.7992(4) 0.0221(10) Uani 1 1 d . . . . .
H10 H 1.284958 -0.241476 0.790391 0.026 Uiso 1 1 calc R . . . .
C11 C 1.1335(6) -0.1659(4) 0.7393(4) 0.0213(10) Uani 1 1 d . . . . .
H11 H 1.189125 -0.151595 0.690892 0.026 Uiso 1 1 calc R . . . .
C12 C 0.9960(6) -0.1344(4) 0.7494(4) 0.0201(10) Uani 1 1 d . . . . .
H12 H 0.955750 -0.100655 0.706382 0.024 Uiso 1 1 calc R . . . .
C7 C 0.9154(6) -0.1517(4) 0.8224(4) 0.0174(10) Uani 1 1 d . . . . .
C13 C 0.7282(6) -0.0468(4) 0.7943(4) 0.0194(10) Uani 1 1 d . . . . .
C14 C 0.5675(6) -0.0787(4) 0.7277(4) 0.0179(10) Uani 1 1 d . . . . .
H14 H 0.493307 -0.151400 0.705763 0.021 Uiso 1 1 calc R . . . .
C15 C 0.5178(6) -0.0048(4) 0.6942(4) 0.0169(9) Uani 1 1 d . . . . .
H15 H 0.408227 -0.027032 0.650770 0.020 Uiso 1 1 calc R . . . .
C16 C 0.6237(6) 0.1015(4) 0.7224(4) 0.0178(10) Uani 1 1 d . . . . .
C17 C 0.7849(6) 0.1333(4) 0.7886(4) 0.0191(10) Uani 1 1 d . . . . .
H17 H 0.859062 0.205946 0.810516 0.023 Uiso 1 1 calc R . . . .
C19 C 0.5672(5) 0.1775(4) 0.6828(4) 0.0156(9) Uani 1 1 d . . . . .
C20 C 0.4510(6) 0.1371(4) 0.5850(4) 0.0184(10) Uani 1 1 d . . . . .
H20 H 0.410024 0.058506 0.542503 0.022 Uiso 1 1 calc R . . . .
C21 C 0.3891(6) 0.2051(4) 0.5439(4) 0.0189(10) Uani 1 1 d . . . . .
H21 H 0.308405 0.170243 0.475929 0.023 Uiso 1 1 calc R . . . .
C22 C 0.4417(6) 0.3206(4) 0.5990(4) 0.0175(10) Uani 1 1 d . . . . .
C23 C 0.5625(6) 0.3670(4) 0.7011(4) 0.0184(10) Uani 1 1 d . . . . .
C24 C 0.6257(6) 0.2975(4) 0.7420(4) 0.0181(10) Uani 1 1 d . . . . .
C28 C 0.2682(6) 0.5426(4) 0.5761(4) 0.0189(10) Uani 1 1 d . . . . .
H28 H 0.249923 0.607403 0.622541 0.023 Uiso 1 1 calc R . . . .
C29 C 0.3433(6) 0.4851(4) 0.6211(4) 0.0194(10) Uani 1 1 d . . . . .
H29 H 0.377003 0.511172 0.697005 0.023 Uiso 1 1 calc R . . . .
C25 C 0.3696(6) 0.3890(4) 0.5556(4) 0.0183(10) Uani 1 1 d . . . . .
C26 C 0.3190(6) 0.3564(4) 0.4453(4) 0.0203(10) Uani 1 1 d . . . . .
H26 H 0.335613 0.291550 0.397456 0.024 Uiso 1 1 calc R . . . .
C27 C 0.2455(6) 0.4171(4) 0.4055(4) 0.0219(10) Uani 1 1 d . . . . .
H27 H 0.210966 0.392267 0.329827 0.026 Uiso 1 1 calc R . . . .
C31 C -0.1213(6) 0.6422(4) 0.2544(4) 0.0208(10) Uani 1 1 d . . . . .
C32 C -0.2039(6) 0.7009(5) 0.2152(4) 0.0227(11) Uani 1 1 d . . . . .
C33 C -0.1517(6) 0.8163(5) 0.2687(4) 0.0226(11) Uani 1 1 d . . . . .
C34 C -0.0212(6) 0.8704(4) 0.3606(4) 0.0218(10) Uani 1 1 d . . . . .
C35 C 0.0542(6) 0.8093(4) 0.4002(4) 0.0201(10) Uani 1 1 d . . . . .
C30 C 0.0091(6) 0.6926(4) 0.3497(4) 0.0174(10) Uani 1 1 d . . . . .

loop_
_atom_site_aniso_label
_atom_site_aniso_U_11
_atom_site_aniso_U_22
_atom_site_aniso_U_33
_atom_site_aniso_U_23
_atom_site_aniso_U_13
_atom_site_aniso_U_12
Au1 0.01741(12) 0.02084(12) 0.02476(12) 0.01346(9) 0.00588(8) 0.00916(8)
S1 0.0335(7) 0.0169(6) 0.0267(7) 0.0066(5) -0.0037(6) 0.0091(5)
F1 0.0269(16) 0.0217(16) 0.0292(17) 0.0088(14) 0.0001(13) 0.0035(13)
F2 0.0250(16) 0.044(2) 0.0327(18) 0.0190(16) -0.0052(14) 0.0076(15)
F3 0.0351(17) 0.0395(19) 0.0393(19) 0.0263(16) 0.0107(15) 0.0237(15)
F4 0.0433(19) 0.0197(16) 0.0311(17) 0.0122(14) 0.0146(15) 0.0141(14)
F5 0.0270(16) 0.0234(16) 0.0264(16) 0.0097(13) -0.0025(13) 0.0047(13)
N1 0.022(2) 0.022(2) 0.027(2) 0.0158(19) 0.0143(19) 0.0127(18)
N2 0.026(2) 0.016(2) 0.020(2) 0.0073(17) 0.0030(18) 0.0097(17)
N3 0.022(2) 0.018(2) 0.020(2) 0.0045(18) 0.0007(18) 0.0054(17)
N4 0.0148(19) 0.018(2) 0.026(2) 0.0112(18) 0.0070(17) 0.0064(16)
C18 0.014(2) 0.017(2) 0.018(2) 0.0067(19) 0.0029(19) 0.0046(18)
C1 0.017(2) 0.018(2) 0.020(2) 0.007(2) 0.0040(19) 0.0078(19)
C2 0.024(3) 0.033(3) 0.018(2) 0.012(2) 0.008(2) 0.016(2)
C3 0.019(2) 0.035(3) 0.026(3) 0.021(2) 0.008(2) 0.013(2)
C4 0.018(2) 0.018(2) 0.024(3) 0.009(2) 0.001(2) 0.0022(19)
C5 0.018(2) 0.023(3) 0.019(2) 0.009(2) 0.0060(19) 0.010(2)
C6 0.014(2) 0.022(2) 0.023(2) 0.014(2) 0.0047(19) 0.0087(19)
C8 0.018(2) 0.021(2) 0.020(2) 0.010(2) 0.007(2) 0.0081(19)
C9 0.017(2) 0.019(3) 0.027(3) 0.006(2) 0.000(2) 0.008(2)
C10 0.016(2) 0.023(3) 0.031(3) 0.012(2) 0.008(2) 0.010(2)
C11 0.020(2) 0.023(3) 0.025(3) 0.011(2) 0.012(2) 0.009(2)
C12 0.017(2) 0.022(3) 0.023(2) 0.010(2) 0.007(2) 0.006(2)
C7 0.012(2) 0.013(2) 0.020(2) 0.0026(19) 0.0006(19) 0.0020(18)
C13 0.018(2) 0.024(3) 0.021(2) 0.011(2) 0.009(2) 0.012(2)
C14 0.018(2) 0.015(2) 0.023(2) 0.010(2) 0.008(2) 0.0043(19)
C15 0.017(2) 0.018(2) 0.019(2) 0.009(2) 0.0082(19) 0.0079(19)
C16 0.022(2) 0.012(2) 0.019(2) 0.0021(19) 0.010(2) 0.0080(19)
C17 0.023(2) 0.019(2) 0.021(2) 0.011(2) 0.011(2) 0.010(2)
C19 0.011(2) 0.020(2) 0.020(2) 0.009(2) 0.0053(18) 0.0086(18)
C20 0.017(2) 0.019(2) 0.022(2) 0.009(2) 0.007(2) 0.0084(19)
C21 0.019(2) 0.023(3) 0.016(2) 0.008(2) 0.0059(19) 0.008(2)
C22 0.016(2) 0.022(2) 0.022(2) 0.014(2) 0.011(2) 0.0099(19)
C23 0.019(2) 0.020(2) 0.021(2) 0.010(2) 0.012(2) 0.009(2)
C24 0.019(2) 0.020(2) 0.020(2) 0.010(2) 0.010(2) 0.010(2)
C28 0.022(2) 0.017(2) 0.018(2) 0.008(2) 0.005(2) 0.008(2)
C29 0.020(2) 0.021(3) 0.019(2) 0.009(2) 0.005(2) 0.010(2)
C25 0.012(2) 0.021(2) 0.023(2) 0.011(2) 0.0033(19) 0.0045(19)
C26 0.022(2) 0.020(2) 0.026(3) 0.012(2) 0.011(2) 0.012(2)
C27 0.027(3) 0.024(3) 0.021(2) 0.013(2) 0.009(2) 0.012(2)
C31 0.017(2) 0.022(3) 0.025(3) 0.012(2) 0.005(2) 0.007(2)
C32 0.013(2) 0.033(3) 0.023(3) 0.015(2) 0.002(2) 0.007(2)
C33 0.019(2) 0.035(3) 0.029(3) 0.023(2) 0.012(2) 0.017(2)
C34 0.024(3) 0.023(3) 0.024(3) 0.012(2) 0.014(2) 0.011(2)
C35 0.016(2) 0.024(3) 0.022(2) 0.012(2) 0.006(2) 0.007(2)
C30 0.016(2) 0.022(3) 0.020(2) 0.011(2) 0.007(2) 0.0103(19)

loop_
_atom_type_symbol
_atom_type_description
_atom_type_scat_dispersion_real
_atom_type_scat_dispersion_imag
_atom_type_scat_source
C C 0.0181 0.0091 'International Tables Vol C Tables 4.2.6.8 and 6.1.1.4'
H H 0.0000 0.0000 'International Tables Vol C Tables 4.2.6.8 and 6.1.1.4'
Au Au -4.4197 7.2980 'International Tables Vol C Tables 4.2.6.8 and 6.1.1.4'
F F 0.0727 0.0534 'International Tables Vol C Tables 4.2.6.8 and 6.1.1.4'
N N 0.0311 0.0180 'International Tables Vol C Tables 4.2.6.8 and 6.1.1.4'
S S 0.3331 0.5567 'International Tables Vol C Tables 4.2.6.8 and 6.1.1.4'

loop_
_geom_angle_atom_site_label_1
_geom_angle_atom_site_label_2
_geom_angle_atom_site_label_3
_geom_angle
_geom_angle_site_symmetry_1
_geom_angle_site_symmetry_3
_geom_angle_publ_flag
C30 Au1 N4 179.40(17) . . ?
N2 S1 N3 100.9(2) . . ?
C7 N1 C6 120.4(4) . . ?
C7 N1 C13 122.9(4) . . ?
C13 N1 C6 116.0(4) . . ?
C24 N2 S1 106.6(3) . . ?
C23 N3 S1 106.0(4) . . ?
C28 N4 Au1 121.0(3) . . ?
C28 N4 C27 116.5(4) . . ?
C27 N4 Au1 122.5(4) . . ?
C13 C18 H18 119.4 . . ?
C13 C18 C17 121.2(5) . . ?
C17 C18 H18 119.4 . . ?
C2 C1 H1 120.1 . . ?
C6 C1 H1 120.1 . . ?
C6 C1 C2 119.7(5) . . ?
C1 C2 H2 119.8 . . ?
C3 C2 C1 120.4(5) . . ?
C3 C2 H2 119.8 . . ?
C2 C3 H3 120.1 . . ?
C2 C3 C4 119.7(5) . . ?
C4 C3 H3 120.1 . . ?
C3 C4 H4 119.8 . . ?
C3 C4 C5 120.3(5) . . ?
C5 C4 H4 119.8 . . ?
C4 C5 H5 120.1 . . ?
C6 C5 C4 119.9(5) . . ?
C6 C5 H5 120.1 . . ?
C1 C6 N1 119.5(4) . . ?
C1 C6 C5 119.9(5) . . ?
C5 C6 N1 120.6(5) . . ?
C9 C8 H8 119.7 . . ?
C7 C8 H8 119.7 . . ?
C7 C8 C9 120.6(5) . . ?
C8 C9 H9 120.1 . . ?
C10 C9 C8 119.9(5) . . ?
C10 C9 H9 120.1 . . ?
C9 C10 H10 120.2 . . ?
C9 C10 C11 119.6(5) . . ?
C11 C10 H10 120.2 . . ?
C10 C11 H11 119.7 . . ?
C12 C11 C10 120.7(5) . . ?
C12 C11 H11 119.7 . . ?
C11 C12 H12 119.8 . . ?
C11 C12 C7 120.5(5) . . ?
C7 C12 H12 119.8 . . ?
C8 C7 N1 120.4(4) . . ?
C8 C7 C12 118.7(4) . . ?
C12 C7 N1 120.8(5) . . ?
C18 C13 N1 123.0(5) . . ?
C18 C13 C14 118.6(5) . . ?
C14 C13 N1 118.3(5) . . ?
C13 C14 H14 119.9 . . ?
C15 C14 C13 120.2(4) . . ?
C15 C14 H14 119.9 . . ?
C14 C15 H15 119.1 . . ?
C14 C15 C16 121.8(5) . . ?
C16 C15 H15 119.1 . . ?
C15 C16 C17 118.0(5) . . ?
C15 C16 C19 120.2(5) . . ?
C17 C16 C19 121.7(4) . . ?
C18 C17 C16 120.2(5) . . ?
C18 C17 H17 119.9 . . ?
C16 C17 H17 119.9 . . ?
C20 C19 C16 121.5(4) . . ?
C20 C19 C24 114.8(4) . . ?
C24 C19 C16 123.7(4) . . ?
C19 C20 H20 117.9 . . ?
C19 C20 C21 124.2(5) . . ?
C21 C20 H20 117.9 . . ?
C20 C21 H21 118.7 . . ?
C22 C21 C20 122.5(5) . . ?
C22 C21 H21 118.7 . . ?
C21 C22 C23 115.6(4) . . ?
C21 C22 C25 121.1(5) . . ?
C23 C22 C25 123.2(5) . . ?
N3 C23 C22 124.9(5) . . ?
N3 C23 C24 113.5(5) . . ?
C22 C23 C24 121.6(5) . . ?
N2 C24 C19 125.6(5) . . ?
N2 C24 C23 113.1(4) . . ?
C23 C24 C19 121.3(5) . . ?
N4 C28 H28 118.4 . . ?
N4 C28 C29 123.2(5) . . ?
C29 C28 H28 118.4 . . ?
C28 C29 H29 120.0 . . ?
C28 C29 C25 120.0(5) . . ?
C25 C29 H29 120.0 . . ?
C29 C25 C22 122.4(5) . . ?
C29 C25 C26 117.0(5) . . ?
C26 C25 C22 120.6(5) . . ?
C25 C26 H26 119.8 . . ?
C27 C26 C25 120.3(5) . . ?
C27 C26 H26 119.8 . . ?
N4 C27 C26 123.0(5) . . ?
N4 C27 H27 118.5 . . ?
C26 C27 H27 118.5 . . ?
F1 C31 C32 116.9(5) . . ?
F1 C31 C30 119.5(4) . . ?
C32 C31 C30 123.7(5) . . ?
F2 C32 C31 120.5(5) . . ?
F2 C32 C33 120.5(5) . . ?
C33 C32 C31 119.1(5) . . ?
F3 C33 C32 120.1(5) . . ?
F3 C33 C34 120.2(5) . . ?
C34 C33 C32 119.7(5) . . ?
F4 C34 C33 119.1(5) . . ?
F4 C34 C35 121.0(5) . . ?
C33 C34 C35 119.9(5) . . ?
F5 C35 C34 117.4(5) . . ?
F5 C35 C30 119.0(5) . . ?
C34 C35 C30 123.5(5) . . ?
C31 C30 Au1 122.1(4) . . ?
C35 C30 Au1 123.8(4) . . ?
C35 C30 C31 114.1(4) . . ?

loop_
_geom_bond_atom_site_label_1
_geom_bond_atom_site_label_2
_geom_bond_distance
_geom_bond_site_symmetry_2
_geom_bond_publ_flag
Au1 N4 2.053(4) . ?
Au1 C30 1.991(5) . ?
S1 N2 1.616(4) . ?
S1 N3 1.620(4) . ?
F1 C31 1.351(6) . ?
F2 C32 1.339(6) . ?
F3 C33 1.341(6) . ?
F4 C34 1.345(6) . ?
F5 C35 1.335(6) . ?
N1 C6 1.439(6) . ?
N1 C7 1.409(6) . ?
N1 C13 1.410(7) . ?
N2 C24 1.338(7) . ?
N3 C23 1.343(7) . ?
N4 C28 1.348(7) . ?
N4 C27 1.359(7) . ?
C18 H18 0.9500 . ?
C18 C13 1.385(7) . ?
C18 C17 1.395(7) . ?
C1 H1 0.9500 . ?
C1 C2 1.400(7) . ?
C1 C6 1.386(7) . ?
C2 H2 0.9500 . ?
C2 C3 1.380(8) . ?
C3 H3 0.9500 . ?
C3 C4 1.386(8) . ?
C4 H4 0.9500 . ?
C4 C5 1.391(7) . ?
C5 H5 0.9500 . ?
C5 C6 1.391(7) . ?
C8 H8 0.9500 . ?
C8 C9 1.395(7) . ?
C8 C7 1.395(7) . ?
C9 H9 0.9500 . ?
C9 C10 1.385(8) . ?
C10 H10 0.9500 . ?
C10 C11 1.390(7) . ?
C11 H11 0.9500 . ?
C11 C12 1.377(7) . ?
C12 H12 0.9500 . ?
C12 C7 1.397(7) . ?
C13 C14 1.410(7) . ?
C14 H14 0.9500 . ?
C14 C15 1.379(7) . ?
C15 H15 0.9500 . ?
C15 C16 1.392(7) . ?
C16 C17 1.411(7) . ?
C16 C19 1.479(7) . ?
C17 H17 0.9500 . ?
C19 C20 1.379(7) . ?
C19 C24 1.441(7) . ?
C20 H20 0.9500 . ?
C20 C21 1.413(7) . ?
C21 H21 0.9500 . ?
C21 C22 1.386(7) . ?
C22 C23 1.430(7) . ?
C22 C25 1.480(7) . ?
C23 C24 1.434(7) . ?
C28 H28 0.9500 . ?
C28 C29 1.377(7) . ?
C29 H29 0.9500 . ?
C29 C25 1.387(7) . ?
C25 C26 1.391(7) . ?
C26 H26 0.9500 . ?
C26 C27 1.366(7) . ?
C27 H27 0.9500 . ?
C31 C32 1.383(7) . ?
C31 C30 1.404(7) . ?
C32 C33 1.383(8) . ?
C33 C34 1.375(8) . ?
C34 C35 1.378(7) . ?
C35 C30 1.398(7) . ?

loop_
_geom_torsion_atom_site_label_1
_geom_torsion_atom_site_label_2
_geom_torsion_atom_site_label_3
_geom_torsion_atom_site_label_4
_geom_torsion
_geom_torsion_site_symmetry_1
_geom_torsion_site_symmetry_2
_geom_torsion_site_symmetry_3
_geom_torsion_site_symmetry_4
_geom_torsion_publ_flag
Au1 N4 C28 C29 -178.5(4) . . . . ?
Au1 N4 C27 C26 178.6(4) . . . . ?
S1 N2 C24 C19 -179.8(4) . . . . ?
S1 N2 C24 C23 -0.7(5) . . . . ?
S1 N3 C23 C22 -178.9(4) . . . . ?
S1 N3 C23 C24 -0.1(5) . . . . ?
F1 C31 C32 F2 1.0(7) . . . . ?
F1 C31 C32 C33 -177.8(4) . . . . ?
F1 C31 C30 Au1 -3.2(6) . . . . ?
F1 C31 C30 C35 178.5(4) . . . . ?
F2 C32 C33 F3 -1.0(7) . . . . ?
F2 C32 C33 C34 -179.9(5) . . . . ?
F3 C33 C34 F4 -3.6(7) . . . . ?
F3 C33 C34 C35 179.5(4) . . . . ?
F4 C34 C35 F5 3.9(7) . . . . ?
F4 C34 C35 C30 -174.5(4) . . . . ?
F5 C35 C30 Au1 3.2(7) . . . . ?
F5 C35 C30 C31 -178.6(4) . . . . ?
N1 C13 C14 C15 177.1(4) . . . . ?
N2 S1 N3 C23 -0.3(4) . . . . ?
N3 S1 N2 C24 0.6(4) . . . . ?
N3 C23 C24 N2 0.5(6) . . . . ?
N3 C23 C24 C19 179.7(4) . . . . ?
N4 C28 C29 C25 -1.0(8) . . . . ?
C18 C13 C14 C15 -2.2(7) . . . . ?
C1 C2 C3 C4 0.2(8) . . . . ?
C2 C1 C6 N1 -179.5(4) . . . . ?
C2 C1 C6 C5 0.2(7) . . . . ?
C2 C3 C4 C5 -1.2(8) . . . . ?
C3 C4 C5 C6 1.7(8) . . . . ?
C4 C5 C6 N1 178.5(4) . . . . ?
C4 C5 C6 C1 -1.2(7) . . . . ?
C6 N1 C7 C8 -7.3(7) . . . . ?
C6 N1 C7 C12 169.6(5) . . . . ?
C6 N1 C13 C18 120.3(5) . . . . ?
C6 N1 C13 C14 -59.0(6) . . . . ?
C6 C1 C2 C3 0.3(8) . . . . ?
C8 C9 C10 C11 0.6(8) . . . . ?
C9 C8 C7 N1 176.9(5) . . . . ?
C9 C8 C7 C12 -0.1(7) . . . . ?
C9 C10 C11 C12 -1.7(8) . . . . ?
C10 C11 C12 C7 1.9(8) . . . . ?
C11 C12 C7 N1 -178.0(5) . . . . ?
C11 C12 C7 C8 -1.0(7) . . . . ?
C7 N1 C6 C1 118.5(5) . . . . ?
C7 N1 C6 C5 -61.2(7) . . . . ?
C7 N1 C13 C18 -50.4(7) . . . . ?
C7 N1 C13 C14 130.3(5) . . . . ?
C7 C8 C9 C10 0.3(8) . . . . ?
C13 N1 C6 C1 -52.5(6) . . . . ?
C13 N1 C6 C5 127.8(5) . . . . ?
C13 N1 C7 C8 163.0(5) . . . . ?
C13 N1 C7 C12 -20.0(7) . . . . ?
C13 C18 C17 C16 -2.3(7) . . . . ?
C13 C14 C15 C16 1.5(7) . . . . ?
C14 C15 C16 C17 -1.1(7) . . . . ?
C14 C15 C16 C19 178.5(4) . . . . ?
C15 C16 C17 C18 1.5(7) . . . . ?
C15 C16 C19 C20 -30.8(7) . . . . ?
C15 C16 C19 C24 148.6(5) . . . . ?
C16 C19 C20 C21 178.4(4) . . . . ?
C16 C19 C24 N2 1.1(8) . . . . ?
C16 C19 C24 C23 -178.0(4) . . . . ?
C17 C18 C13 N1 -176.7(5) . . . . ?
C17 C18 C13 C14 2.6(7) . . . . ?
C17 C16 C19 C20 148.8(5) . . . . ?
C17 C16 C19 C24 -31.8(7) . . . . ?
C19 C16 C17 C18 -178.2(4) . . . . ?
C19 C20 C21 C22 0.6(8) . . . . ?
C20 C19 C24 N2 -179.5(5) . . . . ?
C20 C19 C24 C23 1.4(6) . . . . ?
C20 C21 C22 C23 -0.4(7) . . . . ?
C20 C21 C22 C25 -177.6(4) . . . . ?
C21 C22 C23 N3 179.7(5) . . . . ?
C21 C22 C23 C24 0.9(7) . . . . ?
C21 C22 C25 C29 143.5(5) . . . . ?
C21 C22 C25 C26 -34.0(7) . . . . ?
C22 C23 C24 N2 179.4(4) . . . . ?
C22 C23 C24 C19 -1.4(7) . . . . ?
C22 C25 C26 C27 176.9(5) . . . . ?
C23 C22 C25 C29 -33.4(7) . . . . ?
C23 C22 C25 C26 149.1(5) . . . . ?
C24 C19 C20 C21 -1.0(7) . . . . ?
C28 N4 C27 C26 -0.9(7) . . . . ?
C28 C29 C25 C22 -176.8(4) . . . . ?
C28 C29 C25 C26 0.8(7) . . . . ?
C29 C25 C26 C27 -0.7(7) . . . . ?
C25 C22 C23 N3 -3.3(7) . . . . ?
C25 C22 C23 C24 178.0(4) . . . . ?
C25 C26 C27 N4 0.8(8) . . . . ?
C27 N4 C28 C29 1.1(7) . . . . ?
C31 C32 C33 F3 177.8(4) . . . . ?
C31 C32 C33 C34 -1.2(8) . . . . ?
C32 C31 C30 Au1 175.6(4) . . . . ?
C32 C31 C30 C35 -2.7(7) . . . . ?
C32 C33 C34 F4 175.3(4) . . . . ?
C32 C33 C34 C35 -1.6(7) . . . . ?
C33 C34 C35 F5 -179.3(4) . . . . ?
C33 C34 C35 C30 2.3(8) . . . . ?
C34 C35 C30 Au1 -178.4(4) . . . . ?
C34 C35 C30 C31 -0.2(7) . . . . ?
C30 C31 C32 F2 -177.8(5) . . . . ?
C30 C31 C32 C33 3.4(8) . . . . ?
